data_2241261
loop_
_publ_author_name
'Maxson, Tucker'
'Bertke, Jeffery A.'
'Gray, Danielle L.'
'Mitchell, Douglas A.'

_publ_contact_author
;
Jeffery A. Bertke
University of Illinois
School of Chemical Sciences, Box 59-1
505 South Mathews Avenue
Urbana, Illinois  61801
USA
;
_publ_section_title
;
 Crystal structure and absolute configuration of
 (3<i>S</i>,4a<i>S</i>,8a<i>S</i>)-<i>N</i>-<i>tert</i>-butyl-2-[(<i>S</i>)-3-(2-chloro-4-nitrobenzamido)-2-hydroxypropyl]decahydroisoquinoline-3-carboxamide
 and
 (3<i>S</i>,4a<i>S</i>,8a<i>S</i>)-<i>N</i>-<i>tert</i>-butyl-2-{(<i>S</i>)-2-[(<i>S</i>)-1-(2-chloro-4-nitrobenzoyl)pyrrolidin-2-yl]-2-hydroxyethyl}decahydroisoquinoline-3-carboxamide
;
_journal_coeditor_code PK2566
_journal_issue 11
_journal_name_full 'Acta Crystallographica Section E'
_journal_page_first 1401
_journal_page_last 1407
_journal_paper_doi 10.1107/S2056989015020046
_journal_volume 71
_journal_year 2015
_chemical_formula_iupac 'C24 H35 Cl N4 O5'
_chemical_formula_moiety 'C24 H35 Cl N4 O5'
_chemical_formula_sum 'C24 H35 Cl N4 O5'
_chemical_formula_weight 495.01
_chemical_name_systematic
(3<i>S</i>,4a<i>S</i>,8a<i>S</i>)-<i>N</i>-<i>tert</i>-Butyl-2-[(<i>S</i>)-3-(2-chloro-4-nitrobenzamido)-2-hydroxypropyl]decahydroisoquinoline-3-carboxamide
_space_group_crystal_system orthorhombic
_space_group_IT_number 18
_space_group_name_Hall 'P 2 2ab'
_space_group_name_H-M_alt 'P 21 21 2'
_symmetry_cell_setting orthorhombic
_symmetry_space_group_name_Hall 'P 2 2ab'
_symmetry_space_group_name_H-M 'P 21 21 2'
_atom_sites_solution_hydrogens mixed
_audit_creation_method SHELXL-2014/6
_cell_angle_alpha 90
_cell_angle_beta 90
_cell_angle_gamma 90
_cell_formula_units_Z 4
_cell_length_a 18.8408(7)
_cell_length_b 20.2263(8)
_cell_length_c 6.7923(3)
_cell_measurement_reflns_used 9966
_cell_measurement_temperature 193(2)
_cell_measurement_theta_max 24.52
_cell_measurement_theta_min 2.29
_cell_volume 2588.41(18)
_computing_cell_refinement
;
SAINT (Bruker, 2014)
;
_computing_data_collection
;
APEX2 (Bruker, 2014)
;
_computing_data_reduction
;
SAINT (Bruker, 2014), XPREP (Bruker, 2014), and SADABS (Bruker,
2014)
;
_computing_molecular_graphics
;
SHELXTL (Sheldrick, 2008) and CrystalMaker (CrystalMaker, 1994)
;
_computing_publication_material
;
XCIF (Bruker, 2014) and publCIF (Westrip, 2010)
;
_computing_structure_refinement
;
SHELXL2014 (Sheldrick, 2015)
;
_computing_structure_solution
;
SHELXS2014 (Sheldrick, 2008)
;
_diffrn_ambient_temperature 193(2)
_diffrn_measured_fraction_theta_full 1.000
_diffrn_measured_fraction_theta_max 0.999
_diffrn_measurement_device 'Siemens Platform/APEXII CCD'
_diffrn_measurement_method 'profile data from \f and \w scans'
_diffrn_radiation_monochromator graphite
_diffrn_radiation_source 'normal-focus sealed tube'
_diffrn_radiation_type MoK\a
_diffrn_radiation_wavelength 0.71073
_diffrn_reflns_av_R_equivalents 0.0265
_diffrn_reflns_limit_h_max 23
_diffrn_reflns_limit_h_min -23
_diffrn_reflns_limit_k_max 25
_diffrn_reflns_limit_k_min -25
_diffrn_reflns_limit_l_max 8
_diffrn_reflns_limit_l_min -8
_diffrn_reflns_number 30342
_diffrn_reflns_theta_full 25.242
_diffrn_reflns_theta_max 26.279
_diffrn_reflns_theta_min 1.477
_exptl_absorpt_coefficient_mu 0.188
_exptl_absorpt_correction_T_max 0.9604
_exptl_absorpt_correction_T_min 0.9526
_exptl_absorpt_correction_type integration
_exptl_absorpt_process_details
;
(SHELXTL/XPREP; Bruker, 2014)
;
_exptl_crystal_colour colourless
_exptl_crystal_density_diffrn 1.270
_exptl_crystal_density_method 'not measured'
_exptl_crystal_description prism
_exptl_crystal_F_000 1056
_exptl_crystal_size_max 0.368
_exptl_crystal_size_mid 0.356
_exptl_crystal_size_min 0.286
_refine_diff_density_max 0.343
_refine_diff_density_min -0.434
_refine_ls_abs_structure_details
;
Flack (1983); Hooft <i>et al.</i> (2008); 2720 Friedels
;
_refine_ls_abs_structure_Flack -0.008(18)
_refine_ls_extinction_method none
_refine_ls_goodness_of_fit_ref 1.027
_refine_ls_hydrogen_treatment mixed
_refine_ls_matrix_type full
_refine_ls_number_parameters 333
_refine_ls_number_reflns 5243
_refine_ls_number_restraints 53
_refine_ls_restrained_S_all 1.041
_refine_ls_R_factor_all 0.0407
_refine_ls_R_factor_gt 0.0351
_refine_ls_shift/su_max 0.001
_refine_ls_shift/su_mean 0.000
_refine_ls_structure_factor_coef Fsqd
_refine_ls_weighting_details 'w=1/[\s^2^(Fo^2^)+(0.0355P)^2^+0.5785P] where P=(Fo^2^+2Fc^2^)/3'
_refine_ls_weighting_scheme calc
_refine_ls_wR_factor_gt 0.0819
_refine_ls_wR_factor_ref 0.0854
_reflns_number_gt 4694
_reflns_number_total 5243
_reflns_threshold_expression 'I > 2\s(I)'
_cod_data_source_file pk2566sup1.cif
_cod_data_source_block I
_cod_original_sg_symbol_H-M 'P2(1)2(1)2 '
_cod_database_code 2241261
_cod_database_fobs_code 2241261
_shelx_space_group_comment
;
The symmetry employed for this shelxl refinement is uniquely defined
by the following loop, which should always be used as a source of
symmetry information in preference to the above space-group names.
They are only intended as comments.
;
_shelx_estimated_absorpt_t_min 0.934
_shelx_estimated_absorpt_t_max 0.948
_shelxl_version_number 2014/6

loop_
_space_group_symop_operation_xyz
'x, y, z'
'-x, -y, z'
'-x+1/2, y+1/2, -z'
'x+1/2, -y+1/2, -z'

loop_
_atom_site_type_symbol
_atom_site_label
_atom_site_fract_x
_atom_site_fract_y
_atom_site_fract_z
_atom_site_U_iso_or_equiv
_atom_site_adp_type
_atom_site_calc_flag
_atom_site_occupancy
_atom_site_disorder_assembly
_atom_site_disorder_group
Cl Cl1 0.29551(15) 0.69804(7) 0.67519(15) 0.0735(5) Uani d 0.941(8) A 1
Cl Cl1B 0.326(2) 0.6888(7) 0.664(3) 0.0735(5) Uani d 0.059(8) A 2
O O1 0.3558(8) 0.8988(8) 0.2519(16) 0.086(2) Uani d 0.60(2) B 1
O O2 0.4046(8) 0.9713(5) 0.445(2) 0.116(3) Uani d 0.60(2) B 1
N N1 0.3808(6) 0.9169(5) 0.4064(12) 0.0715(17) Uani d 0.60(2) B 1
O O1B 0.3725(13) 0.9134(12) 0.271(3) 0.086(2) Uani d 0.40(2) B 2
O O2B 0.4360(11) 0.9754(7) 0.453(3) 0.116(3) Uani d 0.40(2) B 2
N N1B 0.3991(9) 0.9260(7) 0.431(2) 0.0715(17) Uani d 0.40(2) B 2
C C1 0.38040(11) 0.78173(14) 0.8790(4) 0.0477(6) Uani d 1 . .
C C2 0.34335(12) 0.77084(14) 0.7057(4) 0.0520(7) Uani d 1 . .
C C3 0.34488(14) 0.81498(16) 0.5532(4) 0.0585(7) Uani d 1 . .
H H3A 0.3207 0.8062 0.4333 0.070 Uiso calc 1 . .
C C4 0.38270(16) 0.87247(16) 0.5797(5) 0.0635(8) Uani d 1 . .
C C5 0.41913(17) 0.88668(15) 0.7505(5) 0.0675(8) Uani d 1 . .
H H5A 0.4439 0.9272 0.7658 0.081 Uiso calc 1 . .
C C6 0.41831(14) 0.84036(15) 0.8974(5) 0.0594(7) Uani d 1 . .
H H6A 0.4443 0.8485 1.0148 0.071 Uiso calc 1 . .
C C7 0.38161(12) 0.73281(14) 1.0445(4) 0.0478(6) Uani d 1 . .
O O3 0.32755(9) 0.71943(11) 1.1373(3) 0.0644(5) Uani d 1 . .
O O4 0.48956(9) 0.73984(10) 1.4849(3) 0.0534(5) Uani d 1 . .
H H4B 0.5165(17) 0.7479(17) 1.585(5) 0.080 Uiso d 1 . .
O O5 0.56221(7) 0.75831(7) 0.8387(2) 0.0372(3) Uani d 1 . .
N N2 0.44567(10) 0.70759(11) 1.0807(3) 0.0438(5) Uani d 1 . .
H H2 0.4786(16) 0.7171(15) 1.005(5) 0.066 Uiso d 1 . .
N N3 0.60919(9) 0.66293(9) 1.1177(3) 0.0368(4) Uani d 1 . .
N N4 0.67223(10) 0.80363(9) 0.8528(3) 0.0417(4) Uani d 1 . .
H H4 0.7145(16) 0.7950(14) 0.884(4) 0.063 Uiso d 1 . .
C C8 0.46111(12) 0.66114(13) 1.2385(4) 0.0459(6) Uani d 1 . .
H H8A 0.4766 0.6186 1.1805 0.055 Uiso calc 1 . .
H H8B 0.4172 0.6528 1.3145 0.055 Uiso calc 1 . .
C C9 0.51828(11) 0.68604(12) 1.3772(3) 0.0420(5) Uani d 1 . .
H H9A 0.5310 0.6499 1.4712 0.050 Uiso calc 1 . .
C C10 0.58565(11) 0.70901(12) 1.2713(3) 0.0386(5) Uani d 1 . .
H H10A 0.5767 0.7528 1.2109 0.046 Uiso calc 1 . .
H H10B 0.6242 0.7144 1.3691 0.046 Uiso calc 1 . .
C C11 0.65713(11) 0.69212(11) 0.9715(3) 0.0380(5) Uani d 1 . .
H H11A 0.7036 0.7026 1.0353 0.046 Uiso calc 1 . .
C C12 0.66899(13) 0.64166(11) 0.8056(4) 0.0410(5) Uani d 1 . .
H H12A 0.6230 0.6318 0.7413 0.049 Uiso calc 1 . .
H H12B 0.7010 0.6610 0.7054 0.049 Uiso calc 1 . .
C C13 0.70138(14) 0.57736(12) 0.8829(4) 0.0494(6) Uani d 1 . .
H H13A 0.7500 0.5880 0.9326 0.059 Uiso calc 1 . .
C C14 0.70957(16) 0.52528(13) 0.7203(4) 0.0590(7) Uani d 1 . .
H H14A 0.7303 0.5467 0.6025 0.071 Uiso calc 1 . .
H H14B 0.7434 0.4910 0.7656 0.071 Uiso calc 1 . .
C C15 0.64047(16) 0.49205(14) 0.6624(4) 0.0611(7) Uani d 1 . .
H H15A 0.6503 0.4565 0.5661 0.073 Uiso calc 1 . .
H H15B 0.6089 0.5248 0.5988 0.073 Uiso calc 1 . .
C C16 0.60342(19) 0.46287(13) 0.8419(5) 0.0696(9) Uani d 1 . .
H H16A 0.6333 0.4276 0.8999 0.084 Uiso calc 1 . .
H H16B 0.5576 0.4430 0.8019 0.084 Uiso calc 1 . .
C C17 0.59030(17) 0.51683(13) 0.9945(4) 0.0610(8) Uani d 1 . .
H H17A 0.5575 0.5502 0.9387 0.073 Uiso calc 1 . .
H H17B 0.5671 0.4971 1.1115 0.073 Uiso calc 1 . .
C C18 0.65836(16) 0.55060(13) 1.0574(4) 0.0550(7) Uani d 1 . .
H H18A 0.6883 0.5165 1.1243 0.066 Uiso calc 1 . .
C C19 0.64454(15) 0.60538(13) 1.2068(4) 0.0505(6) Uani d 1 . .
H H19A 0.6145 0.5878 1.3143 0.061 Uiso calc 1 . .
H H19B 0.6902 0.6196 1.2650 0.061 Uiso calc 1 . .
C C20 0.62618(10) 0.75493(11) 0.8828(3) 0.0354(5) Uani d 1 . .
C C21 0.65543(13) 0.87079(12) 0.7767(4) 0.0480(6) Uani d 1 . .
C C22 0.60827(17) 0.90585(14) 0.9239(5) 0.0679(8) Uani d 1 . .
H H22A 0.5644 0.8805 0.9422 0.102 Uiso calc 1 . .
H H22B 0.5967 0.9501 0.8746 0.102 Uiso calc 1 . .
H H22C 0.6332 0.9097 1.0500 0.102 Uiso calc 1 . .
C C23 0.62113(16) 0.86682(14) 0.5736(5) 0.0606(8) Uani d 1 . .
H H23A 0.5739 0.8468 0.5852 0.091 Uiso calc 1 . .
H H23B 0.6507 0.8397 0.4866 0.091 Uiso calc 1 . .
H H23C 0.6167 0.9114 0.5184 0.091 Uiso calc 1 . .
C C24 0.72639(15) 0.90696(15) 0.7599(6) 0.0682(9) Uani d 1 . .
H H24A 0.7496 0.9079 0.8890 0.102 Uiso calc 1 . .
H H24B 0.7182 0.9523 0.7145 0.102 Uiso calc 1 . .
H H24C 0.7569 0.8838 0.6655 0.102 Uiso calc 1 . .

loop_
_atom_site_aniso_label
_atom_site_aniso_U_11
_atom_site_aniso_U_22
_atom_site_aniso_U_33
_atom_site_aniso_U_12
_atom_site_aniso_U_13
_atom_site_aniso_U_23
Cl1 0.0607(12) 0.1010(6) 0.0588(5) -0.0165(6) -0.0109(5) -0.0190(5)
Cl1B 0.0607(12) 0.1010(6) 0.0588(5) -0.0165(6) -0.0109(5) -0.0190(5)
O1 0.088(6) 0.100(6) 0.068(2) 0.018(4) -0.011(3) 0.008(3)
O2 0.141(8) 0.076(2) 0.130(3) -0.009(4) -0.021(6) 0.021(2)
N1 0.071(4) 0.068(2) 0.075(3) 0.023(2) -0.011(3) -0.005(2)
O1B 0.088(6) 0.100(6) 0.068(2) 0.018(4) -0.011(3) 0.008(3)
O2B 0.141(8) 0.076(2) 0.130(3) -0.009(4) -0.021(6) 0.021(2)
N1B 0.071(4) 0.068(2) 0.075(3) 0.023(2) -0.011(3) -0.005(2)
C1 0.0257(10) 0.0711(16) 0.0463(14) 0.0075(10) -0.0005(10) -0.0111(13)
C2 0.0330(12) 0.0761(18) 0.0471(14) 0.0110(12) -0.0037(10) -0.0142(14)
C3 0.0463(15) 0.0788(19) 0.0505(15) 0.0225(14) -0.0057(12) -0.0146(15)
C4 0.0602(17) 0.0701(19) 0.0601(18) 0.0332(15) 0.0033(15) -0.0002(15)
C5 0.0662(19) 0.0567(17) 0.079(2) 0.0106(14) -0.0035(17) -0.0068(16)
C6 0.0464(14) 0.0732(19) 0.0586(17) 0.0057(14) -0.0091(13) -0.0124(15)
C7 0.0284(11) 0.0747(17) 0.0404(13) -0.0032(11) -0.0024(10) -0.0109(12)
O3 0.0297(8) 0.1063(15) 0.0571(11) -0.0049(9) 0.0044(8) 0.0005(12)
O4 0.0413(9) 0.0750(13) 0.0440(9) 0.0114(9) -0.0038(8) -0.0169(9)
O5 0.0280(7) 0.0430(8) 0.0407(8) -0.0008(6) -0.0039(6) 0.0031(7)
N2 0.0275(9) 0.0655(14) 0.0384(10) -0.0050(9) -0.0011(8) -0.0050(10)
N3 0.0375(9) 0.0411(10) 0.0318(9) 0.0061(8) -0.0012(8) 0.0013(8)
N4 0.0298(9) 0.0432(10) 0.0521(12) -0.0032(8) -0.0044(9) 0.0001(10)
C8 0.0373(12) 0.0565(14) 0.0440(13) -0.0060(11) 0.0017(10) -0.0014(12)
C9 0.0383(12) 0.0525(13) 0.0352(11) 0.0052(10) -0.0004(9) -0.0039(11)
C10 0.0334(11) 0.0482(13) 0.0342(11) 0.0029(9) -0.0056(9) -0.0047(10)
C11 0.0282(10) 0.0457(12) 0.0400(12) 0.0033(9) -0.0032(9) -0.0016(10)
C12 0.0393(12) 0.0460(12) 0.0378(12) 0.0059(10) 0.0050(10) 0.0019(10)
C13 0.0482(13) 0.0531(14) 0.0470(14) 0.0192(12) 0.0032(12) 0.0006(12)
C14 0.0673(17) 0.0557(16) 0.0540(16) 0.0224(14) 0.0116(14) 0.0021(13)
C15 0.0818(19) 0.0466(14) 0.0549(16) 0.0096(13) 0.0141(15) -0.0024(14)
C16 0.097(2) 0.0436(14) 0.069(2) 0.0034(15) 0.0223(19) 0.0010(15)
C17 0.085(2) 0.0426(14) 0.0550(16) 0.0062(14) 0.0222(15) 0.0059(12)
C18 0.0689(17) 0.0510(14) 0.0451(14) 0.0261(14) 0.0048(13) 0.0117(12)
C19 0.0580(15) 0.0566(15) 0.0369(13) 0.0178(12) -0.0022(12) 0.0067(12)
C20 0.0301(10) 0.0414(11) 0.0348(11) 0.0002(9) -0.0006(9) -0.0043(9)
C21 0.0411(13) 0.0378(12) 0.0653(17) -0.0065(10) -0.0019(12) -0.0007(12)
C22 0.0653(18) 0.0512(15) 0.087(2) 0.0017(14) 0.0045(17) -0.0127(16)
C23 0.0665(18) 0.0475(14) 0.0678(19) -0.0086(13) -0.0126(15) 0.0125(14)
C24 0.0540(16) 0.0529(16) 0.098(2) -0.0193(13) -0.0009(16) 0.0024(17)

loop_
_atom_type_symbol
_atom_type_description
_atom_type_scat_dispersion_real
_atom_type_scat_dispersion_imag
_atom_type_scat_source
C C 0.0033 0.0016 'International Tables Vol C Tables 4.2.6.8 and 6.1.1.4'
H H 0.0000 0.0000 'International Tables Vol C Tables 4.2.6.8 and 6.1.1.4'
N N 0.0061 0.0033 'International Tables Vol C Tables 4.2.6.8 and 6.1.1.4'
O O 0.0106 0.0060 'International Tables Vol C Tables 4.2.6.8 and 6.1.1.4'
Cl Cl 0.1484 0.1585 'International Tables Vol C Tables 4.2.6.8 and 6.1.1.4'

loop_
_exptl_crystal_face_index_h
_exptl_crystal_face_index_k
_exptl_crystal_face_index_l
_exptl_crystal_face_perp_dist
-2.00 1.00 0.00 0.1550
2.00 -1.00 0.00 0.1440
0.00 2.00 1.00 0.1300
0.00 -2.00 -1.00 0.1430
2.00 0.00 -1.00 0.1820
1.00 1.00 0.00 0.1540
-2.00 -4.00 1.00 0.1260
-1.00 -2.00 -2.00 0.1510
1.00 2.00 0.00 0.1640
-1.00 -2.00 2.00 0.1290
2.00 1.00 1.00 0.1260
-1.00 3.00 0.00 0.1470
-3.00 3.00 -1.00 0.1730
-1.00 -3.00 -1.00 0.1510
-1.00 2.00 -2.00 0.1690
0.00 -1.00 0.00 0.1670
4.00 1.00 0.00 0.1230
-4.00 1.00 1.00 0.1530
-4.00 -1.00 0.00 0.1870

loop_
_geom_angle_atom_site_label_1
_geom_angle_atom_site_label_2
_geom_angle_atom_site_label_3
_geom_angle
O1 N1 O2 127.3(9)
O1 N1 C4 121.0(9)
O2 N1 C4 111.6(9)
O1B N1B O2B 120.6(14)
O1B N1B C4 111.2(14)
O2B N1B C4 128.1(14)
C2 C1 C6 118.1(3)
C2 C1 C7 122.7(2)
C6 C1 C7 119.2(2)
C3 C2 C1 121.9(3)
C3 C2 Cl1B 120.7(7)
C1 C2 Cl1B 113.0(8)
C3 C2 Cl1 118.2(2)
C1 C2 Cl1 119.8(2)
C2 C3 C4 117.6(3)
C2 C3 H3A 121.2
C4 C3 H3A 121.2
C3 C4 C5 123.0(3)
C3 C4 N1 113.4(5)
C5 C4 N1 123.7(5)
C3 C4 N1B 128.6(7)
C5 C4 N1B 108.1(7)
C6 C5 C4 117.7(3)
C6 C5 H5A 121.1
C4 C5 H5A 121.1
C5 C6 C1 121.6(3)
C5 C6 H6A 119.2
C1 C6 H6A 119.2
O3 C7 N2 124.9(3)
O3 C7 C1 121.2(2)
N2 C7 C1 113.9(2)
C9 O4 H4B 109(2)
C7 N2 C8 124.3(2)
C7 N2 H2 118(2)
C8 N2 H2 117(2)
C11 N3 C10 114.32(17)
C11 N3 C19 108.55(18)
C10 N3 C19 110.33(18)
C20 N4 C21 126.27(19)
C20 N4 H4 115(2)
C21 N4 H4 119(2)
N2 C8 C9 112.7(2)
N2 C8 H8A 109.1
C9 C8 H8A 109.1
N2 C8 H8B 109.1
C9 C8 H8B 109.1
H8A C8 H8B 107.8
O4 C9 C8 107.70(19)
O4 C9 C10 109.00(19)
C8 C9 C10 113.42(19)
O4 C9 H9A 108.9
C8 C9 H9A 108.9
C10 C9 H9A 108.9
N3 C10 C9 113.06(18)
N3 C10 H10A 109.0
C9 C10 H10A 109.0
N3 C10 H10B 109.0
C9 C10 H10B 109.0
H10A C10 H10B 107.8
N3 C11 C20 111.60(17)
N3 C11 C12 108.59(18)
C20 C11 C12 108.67(18)
N3 C11 H11A 109.3
C20 C11 H11A 109.3
C12 C11 H11A 109.3
C13 C12 C11 111.81(19)
C13 C12 H12A 109.3
C11 C12 H12A 109.3
C13 C12 H12B 109.3
C11 C12 H12B 109.3
H12A C12 H12B 107.9
C12 C13 C14 112.2(2)
C12 C13 C18 110.74(19)
C14 C13 C18 111.5(2)
C12 C13 H13A 107.4
C14 C13 H13A 107.4
C18 C13 H13A 107.4
C15 C14 C13 113.9(2)
C15 C14 H14A 108.8
C13 C14 H14A 108.8
C15 C14 H14B 108.8
C13 C14 H14B 108.8
H14A C14 H14B 107.7
C14 C15 C16 110.9(3)
C14 C15 H15A 109.5
C16 C15 H15A 109.5
C14 C15 H15B 109.5
C16 C15 H15B 109.5
H15A C15 H15B 108.0
C15 C16 C17 109.9(2)
C15 C16 H16A 109.7
C17 C16 H16A 109.7
C15 C16 H16B 109.7
C17 C16 H16B 109.7
H16A C16 H16B 108.2
C18 C17 C16 112.2(3)
C18 C17 H17A 109.2
C16 C17 H17A 109.2
C18 C17 H17B 109.2
C16 C17 H17B 109.2
H17A C17 H17B 107.9
C17 C18 C19 111.8(2)
C17 C18 C13 112.8(2)
C19 C18 C13 110.4(2)
C17 C18 H18A 107.2
C19 C18 H18A 107.2
C13 C18 H18A 107.2
N3 C19 C18 112.3(2)
N3 C19 H19A 109.2
C18 C19 H19A 109.2
N3 C19 H19B 109.2
C18 C19 H19B 109.2
H19A C19 H19B 107.9
O5 C20 N4 123.7(2)
O5 C20 C11 120.82(19)
N4 C20 C11 115.44(18)
N4 C21 C22 108.9(2)
N4 C21 C23 110.9(2)
C22 C21 C23 111.9(2)
N4 C21 C24 106.1(2)
C22 C21 C24 109.8(2)
C23 C21 C24 109.2(2)
C21 C22 H22A 109.5
C21 C22 H22B 109.5
H22A C22 H22B 109.5
C21 C22 H22C 109.5
H22A C22 H22C 109.5
H22B C22 H22C 109.5
C21 C23 H23A 109.5
C21 C23 H23B 109.5
H23A C23 H23B 109.5
C21 C23 H23C 109.5
H23A C23 H23C 109.5
H23B C23 H23C 109.5
C21 C24 H24A 109.5
C21 C24 H24B 109.5
H24A C24 H24B 109.5
C21 C24 H24C 109.5
H24A C24 H24C 109.5
H24B C24 H24C 109.5

loop_
_geom_bond_atom_site_label_1
_geom_bond_atom_site_label_2
_geom_bond_distance
Cl1 C2 1.739(3)
Cl1B C2 1.716(12)
O1 N1 1.207(7)
O2 N1 1.217(7)
N1 C4 1.482(7)
O1B N1B 1.226(9)
O2B N1B 1.228(10)
N1B C4 1.511(9)
C1 C2 1.386(3)
C1 C6 1.390(4)
C1 C7 1.498(4)
C2 C3 1.368(4)
C3 C4 1.376(5)
C3 H3A 0.9500
C4 C5 1.379(5)
C5 C6 1.368(4)
C5 H5A 0.9500
C6 H6A 0.9500
C7 O3 1.228(3)
C7 N2 1.333(3)
O4 C9 1.418(3)
O4 H4B 0.87(4)
O5 C20 1.244(2)
N2 C8 1.455(3)
N2 H2 0.83(3)
N3 C11 1.467(3)
N3 C10 1.467(3)
N3 C19 1.471(3)
N4 C20 1.329(3)
N4 C21 1.487(3)
N4 H4 0.84(3)
C8 C9 1.517(3)
C8 H8A 0.9900
C8 H8B 0.9900
C9 C10 1.531(3)
C9 H9A 1.0000
C10 H10A 0.9900
C10 H10B 0.9900
C11 C20 1.522(3)
C11 C12 1.536(3)
C11 H11A 1.0000
C12 C13 1.529(3)
C12 H12A 0.9900
C12 H12B 0.9900
C13 C14 1.534(4)
C13 C18 1.535(4)
C13 H13A 1.0000
C14 C15 1.517(4)
C14 H14A 0.9900
C14 H14B 0.9900
C15 C16 1.524(4)
C15 H15A 0.9900
C15 H15B 0.9900
C16 C17 1.525(4)
C16 H16A 0.9900
C16 H16B 0.9900
C17 C18 1.514(4)
C17 H17A 0.9900
C17 H17B 0.9900
C18 C19 1.525(4)
C18 H18A 1.0000
C19 H19A 0.9900
C19 H19B 0.9900
C21 C22 1.514(4)
C21 C23 1.526(4)
C21 C24 1.528(3)
C22 H22A 0.9800
C22 H22B 0.9800
C22 H22C 0.9800
C23 H23A 0.9800
C23 H23B 0.9800
C23 H23C 0.9800
C24 H24A 0.9800
C24 H24B 0.9800
C24 H24C 0.9800

loop_
_geom_hbond_atom_site_label_D
_geom_hbond_atom_site_label_H
_geom_hbond_atom_site_label_A
_geom_hbond_site_symmetry_A
_geom_hbond_distance_DH
_geom_hbond_distance_HA
_geom_hbond_distance_DA
_geom_hbond_angle_DHA
O4 H4B O5 1_556 0.87(4) 1.94(4) 2.791(2) 169(3)
N2 H2 O5 . 0.83(3) 2.11(3) 2.928(3) 169(3)
N4 H4 O3 4_567 0.84(3) 2.15(3) 2.964(2) 161(3)

loop_
_geom_torsion_atom_site_label_1
_geom_torsion_atom_site_label_2
_geom_torsion_atom_site_label_3
_geom_torsion_atom_site_label_4
_geom_torsion
C6 C1 C2 C3 1.8(4)
C7 C1 C2 C3 -177.6(2)
C6 C1 C2 Cl1B 158.4(14)
C7 C1 C2 Cl1B -20.9(14)
C6 C1 C2 Cl1 179.7(2)
C7 C1 C2 Cl1 0.3(3)
C1 C2 C3 C4 -2.3(4)
Cl1B C2 C3 C4 -157.2(15)
Cl1 C2 C3 C4 179.8(2)
C2 C3 C4 C5 0.7(4)
C2 C3 C4 N1 -179.8(5)
C2 C3 C4 N1B 173.4(9)
O1 N1 C4 C3 -9.0(13)
O2 N1 C4 C3 168.9(8)
O1 N1 C4 C5 170.5(10)
O2 N1 C4 C5 -11.6(11)
O1B N1B C4 C3 1(2)
O2B N1B C4 C3 -175.8(15)
O1B N1B C4 C5 174.8(17)
O2B N1B C4 C5 -2(2)
C3 C4 C5 C6 1.4(4)
N1 C4 C5 C6 -178.1(6)
N1B C4 C5 C6 -172.6(8)
C4 C5 C6 C1 -2.0(4)
C2 C1 C6 C5 0.5(4)
C7 C1 C6 C5 179.9(2)
C2 C1 C7 O3 -65.7(3)
C6 C1 C7 O3 115.0(3)
C2 C1 C7 N2 115.6(3)
C6 C1 C7 N2 -63.7(3)
O3 C7 N2 C8 -1.1(4)
C1 C7 N2 C8 177.5(2)
C7 N2 C8 C9 -122.8(3)
N2 C8 C9 O4 69.4(2)
N2 C8 C9 C10 -51.3(3)
C11 N3 C10 C9 160.33(18)
C19 N3 C10 C9 -77.0(2)
O4 C9 C10 N3 -165.33(18)
C8 C9 C10 N3 -45.4(3)
C10 N3 C11 C20 -52.4(2)
C19 N3 C11 C20 -176.07(18)
C10 N3 C11 C12 -172.21(17)
C19 N3 C11 C12 64.2(2)
N3 C11 C12 C13 -59.4(2)
C20 C11 C12 C13 178.98(19)
C11 C12 C13 C14 176.8(2)
C11 C12 C13 C18 51.5(3)
C12 C13 C14 C15 -75.8(3)
C18 C13 C14 C15 49.0(3)
C13 C14 C15 C16 -54.1(3)
C14 C15 C16 C17 57.2(3)
C15 C16 C17 C18 -57.7(3)
C16 C17 C18 C19 178.8(2)
C16 C17 C18 C13 53.7(3)
C12 C13 C18 C17 77.4(3)
C14 C13 C18 C17 -48.3(3)
C12 C13 C18 C19 -48.5(3)
C14 C13 C18 C19 -174.2(2)
C11 N3 C19 C18 -64.1(3)
C10 N3 C19 C18 170.0(2)
C17 C18 C19 N3 -70.8(3)
C13 C18 C19 N3 55.7(3)
C21 N4 C20 O5 4.6(4)
C21 N4 C20 C11 -177.1(2)
N3 C11 C20 O5 -41.3(3)
C12 C11 C20 O5 78.4(3)
N3 C11 C20 N4 140.4(2)
C12 C11 C20 N4 -99.9(2)
C20 N4 C21 C22 64.5(3)
C20 N4 C21 C23 -59.1(3)
C20 N4 C21 C24 -177.5(2)
